data_1564556
loop_
_publ_author_name
'Yakushev, Ilya A.'
'Stolarov, Igor P.'
'Cherkashina, Natalia V.'
'Churakov, Andrei V.'
'Zubavichus, Yan V.'
'Markov, Alexander A.'
'Gekhman, Alexander E.'
'Vargaftik, Michael N.'

_publ_section_title
;
 Two routes to platinum-based carboxylate-bridged heterometallics
;
_journal_name_full 'Inorganica Chimica Acta'
_journal_page_first 119631
_journal_paper_doi 10.1016/j.ica.2020.119631
_journal_volume 508
_journal_year 2020
_chemical_formula_moiety 'C10 H15 In O10 Pt'
_chemical_formula_sum 'C10 H15 In O10 Pt'
_chemical_formula_weight 605.13
_space_group_crystal_system triclinic
_space_group_IT_number 2
_space_group_name_Hall '-P 1'
_space_group_name_H-M_alt 'P -1'
_atom_sites_solution_hydrogens geom
_atom_sites_solution_primary difmap
_cell_angle_alpha 84.503(6)
_cell_angle_beta 84.73(2)
_cell_angle_gamma 73.600(10)
_cell_formula_units_Z 2
_cell_length_a 7.2270(11)
_cell_length_b 8.6700(5)
_cell_length_c 12.8960(11)
_cell_measurement_reflns_used 9808
_cell_measurement_temperature 100(2)
_cell_measurement_theta_max 31.072
_cell_measurement_theta_min 1.795
_cell_volume 769.82(15)
_computing_cell_refinement 'XDS (Kabsch, 2010)'
_computing_data_collection 'MarCCD (Doyle, 2011)'
_computing_data_reduction 'XDS (Kabsch, 2010)'
_computing_molecular_graphics 'Bruker SHELXTL'
_computing_publication_material 'Bruker SHELXTL'
_computing_structure_refinement 'SHELXL-2017/1 (Sheldrick, 2017)'
_computing_structure_solution 'SHELXT 2014/5 (Sheldrick, 2014)'
_diffrn_ambient_temperature 100(2)
_diffrn_measured_fraction_theta_full 0.994
_diffrn_measured_fraction_theta_max 0.988
_diffrn_measurement_device_type 'Rayonis SX165 CCD'
_diffrn_measurement_method \f
_diffrn_radiation_type synchrotron
_diffrn_radiation_wavelength 0.80241
_diffrn_reflns_av_R_equivalents 0.0402
_diffrn_reflns_av_unetI/netI 0.0280
_diffrn_reflns_Laue_measured_fraction_full 0.994
_diffrn_reflns_Laue_measured_fraction_max 0.988
_diffrn_reflns_limit_h_max 9
_diffrn_reflns_limit_h_min -9
_diffrn_reflns_limit_k_max 11
_diffrn_reflns_limit_k_min -11
_diffrn_reflns_limit_l_max 16
_diffrn_reflns_limit_l_min -16
_diffrn_reflns_number 17460
_diffrn_reflns_point_group_measured_fraction_full 0.994
_diffrn_reflns_point_group_measured_fraction_max 0.988
_diffrn_reflns_theta_full 28.780
_diffrn_reflns_theta_max 31.072
_diffrn_reflns_theta_min 1.795
_exptl_absorpt_coefficient_mu 14.488
_exptl_absorpt_correction_T_max 1.000
_exptl_absorpt_correction_T_min 0.001
_exptl_absorpt_correction_type empirical
_exptl_absorpt_process_details 'XDS (Kabsch, 2010)'
_exptl_crystal_colour colourless
_exptl_crystal_density_diffrn 2.611
_exptl_crystal_description prism
_exptl_crystal_F_000 564
_exptl_crystal_recrystallization_method 'Re-crystallisation from solvent: benzene'
_exptl_crystal_size_max 0.120
_exptl_crystal_size_mid 0.100
_exptl_crystal_size_min 0.080
_refine_diff_density_max 1.369
_refine_diff_density_min -1.840
_refine_diff_density_rms 0.198
_refine_ls_extinction_coef 0.0107(7)
_refine_ls_extinction_expression Fc^*^=kFc[1+0.001xFc^2^\l^3^/sin(2\q)]^-1/4^
_refine_ls_extinction_method 'SHELXL-2017/1 (Sheldrick 2017)'
_refine_ls_goodness_of_fit_ref 1.099
_refine_ls_hydrogen_treatment constr
_refine_ls_matrix_type full
_refine_ls_number_parameters 205
_refine_ls_number_reflns 3399
_refine_ls_number_restraints 0
_refine_ls_restrained_S_all 1.099
_refine_ls_R_factor_all 0.0315
_refine_ls_R_factor_gt 0.0311
_refine_ls_shift/su_max 0.001
_refine_ls_shift/su_mean 0.000
_refine_ls_structure_factor_coef Fsqd
_refine_ls_weighting_details 'w=1/[\s^2^(Fo^2^)+(0.0609P)^2^+1.1339P] where P=(Fo^2^+2Fc^2^)/3'
_refine_ls_weighting_scheme calc
_refine_ls_wR_factor_gt 0.0853
_refine_ls_wR_factor_ref 0.0856
_reflns_Friedel_coverage 0.000
_reflns_Friedel_fraction_full .
_reflns_Friedel_fraction_max .
_reflns_number_gt 3325
_reflns_number_total 3399
_reflns_threshold_expression 'I > 2\s(I)'
_cod_data_source_file ICA-2020-508-1196313.cif
_cod_data_source_block 3
_cod_depositor_comments
;
The following automatic conversions were performed:

data item '_exptl_crystal_density_meas' value 'not measured' was
changed to '?' -- the value is perceived as not measured.

Automatic conversion script
Id: cif_fix_values 8369 2020-08-20 11:38:08Z andrius 
;
_cod_database_code 1564556
_shelx_space_group_comment
;
The symmetry employed for this shelxl refinement is uniquely defined
by the following loop, which should always be used as a source of
symmetry information in preference to the above space-group names.
They are only intended as comments.
;
_shelx_estimated_absorpt_t_min 0.275
_shelx_estimated_absorpt_t_max 0.390

loop_
_space_group_symop_operation_xyz
'x, y, z'
'-x, -y, -z'

loop_
_atom_site_label
_atom_site_type_symbol
_atom_site_fract_x
_atom_site_fract_y
_atom_site_fract_z
_atom_site_U_iso_or_equiv
_atom_site_adp_type
_atom_site_occupancy
_atom_site_site_symmetry_order
_atom_site_calc_flag
_atom_site_refinement_flags_posn
_atom_site_refinement_flags_adp
_atom_site_refinement_flags_occupancy
_atom_site_disorder_assembly
_atom_site_disorder_group
Pt1 Pt 0.02354(2) 0.43475(2) 0.34454(2) 0.02349(11) Uani 1 1 d . . . . .
In1 In 0.30810(5) 0.22814(4) 0.23903(2) 0.02351(12) Uani 1 1 d . . . . .
O11 O 0.1407(6) 0.0700(4) 0.3138(3) 0.0298(8) Uani 1 1 d . . . . .
C11 C -0.0182(7) 0.1136(6) 0.3675(4) 0.0267(9) Uani 1 1 d . . . . .
O12 O -0.0966(5) 0.2549(4) 0.3957(3) 0.0273(7) Uani 1 1 d . . . . .
C12 C -0.1249(7) -0.0105(6) 0.4006(4) 0.0285(10) Uani 1 1 d . . . . .
H12A H -0.207227 0.020183 0.464238 0.043 Uiso 1 1 calc R U . . .
H12B H -0.031831 -0.115735 0.414364 0.043 Uiso 1 1 calc R U . . .
H12C H -0.205374 -0.017018 0.344911 0.043 Uiso 1 1 calc R U . . .
O21 O 0.0770(5) 0.2927(4) 0.1294(3) 0.0292(7) Uani 1 1 d . . . . .
C21 C -0.0788(7) 0.3993(6) 0.1397(4) 0.0265(9) Uani 1 1 d . . . . .
O22 O -0.1389(5) 0.4819(5) 0.2206(3) 0.0275(7) Uani 1 1 d . . . . .
C22 C -0.2148(8) 0.4397(7) 0.0530(4) 0.0307(10) Uani 1 1 d . . . . .
H22A H -0.328179 0.400628 0.074575 0.046 Uiso 1 1 calc R U . . .
H22B H -0.148591 0.387968 -0.009703 0.046 Uiso 1 1 calc R U . . .
H22C H -0.256150 0.556826 0.037601 0.046 Uiso 1 1 calc R U . . .
O31 O 0.3724(6) 0.4571(4) 0.1953(3) 0.0303(8) Uani 1 1 d . . . . .
C31 C 0.2825(8) 0.5919(6) 0.2266(4) 0.0273(10) Uani 1 1 d . . . . .
O32 O 0.1344(6) 0.6183(4) 0.2920(3) 0.0291(8) Uani 1 1 d . . . . .
C32 C 0.3533(9) 0.7352(6) 0.1875(5) 0.0350(11) Uani 1 1 d . . . . .
H32A H 0.265724 0.832557 0.215697 0.052 Uiso 1 1 calc R U . . .
H32B H 0.356833 0.746803 0.111023 0.052 Uiso 1 1 calc R U . . .
H32C H 0.483458 0.719796 0.210095 0.052 Uiso 1 1 calc R U . . .
O41 O 0.4355(6) 0.2319(5) 0.3877(3) 0.0324(8) Uani 1 1 d . . . . .
C41 C 0.3556(8) 0.3080(6) 0.4651(4) 0.0291(10) Uani 1 1 d . . . . .
O42 O 0.1820(5) 0.3970(5) 0.4713(3) 0.0276(7) Uani 1 1 d . . . . .
C42 C 0.4647(8) 0.2952(7) 0.5595(4) 0.0353(11) Uani 1 1 d . . . . .
H42A H 0.396165 0.380850 0.604805 0.053 Uiso 1 1 calc R U . . .
H42B H 0.594288 0.306358 0.538305 0.053 Uiso 1 1 calc R U . . .
H42C H 0.475412 0.189945 0.597501 0.053 Uiso 1 1 calc R U . . .
O51 O 0.5495(5) 0.0088(4) 0.2330(3) 0.0300(7) Uani 1 1 d . . . . .
C51 C 0.6007(7) 0.0401(6) 0.1380(4) 0.0284(10) Uani 1 1 d . . . . .
O52 O 0.4977(6) 0.1635(5) 0.0891(3) 0.0347(8) Uani 1 1 d . . . . .
C52 C 0.7779(9) -0.0682(8) 0.0882(5) 0.0430(13) Uani 1 1 d . . . . .
H52A H 0.877662 -0.010916 0.073863 0.064 Uiso 1 1 calc R U . . .
H52B H 0.747083 -0.100750 0.022668 0.064 Uiso 1 1 calc R U . . .
H52C H 0.825597 -0.164093 0.135437 0.064 Uiso 1 1 calc R U . . .

loop_
_atom_site_aniso_label
_atom_site_aniso_U_11
_atom_site_aniso_U_22
_atom_site_aniso_U_33
_atom_site_aniso_U_23
_atom_site_aniso_U_13
_atom_site_aniso_U_12
Pt1 0.02382(14) 0.02278(14) 0.02356(14) -0.00294(8) -0.00037(8) -0.00590(8)
In1 0.02463(19) 0.02219(19) 0.02381(19) -0.00222(12) -0.00025(13) -0.00688(14)
O11 0.0318(19) 0.0218(16) 0.0353(19) -0.0018(14) 0.0063(15) -0.0092(14)
C11 0.024(2) 0.029(2) 0.027(2) 0.0010(18) -0.0021(17) -0.0084(19)
O12 0.0256(18) 0.0235(17) 0.0324(19) -0.0011(14) 0.0031(14) -0.0081(14)
C12 0.022(2) 0.028(2) 0.036(3) 0.0026(19) -0.0031(18) -0.0084(19)
O21 0.0266(18) 0.0324(18) 0.0286(18) -0.0069(14) -0.0033(14) -0.0063(15)
C21 0.025(2) 0.029(2) 0.026(2) -0.0010(18) -0.0013(18) -0.0071(19)
O22 0.0252(18) 0.0312(18) 0.0247(17) -0.0034(14) -0.0042(14) -0.0043(14)
C22 0.031(3) 0.037(3) 0.026(2) 0.001(2) -0.0042(19) -0.014(2)
O31 0.0308(19) 0.0245(17) 0.0371(19) -0.0050(14) 0.0079(15) -0.0126(15)
C31 0.031(2) 0.027(2) 0.026(2) -0.0024(18) -0.0026(18) -0.011(2)
O32 0.0323(19) 0.0231(17) 0.0341(19) -0.0010(14) 0.0028(15) -0.0129(15)
C32 0.045(3) 0.028(2) 0.036(3) -0.005(2) 0.002(2) -0.016(2)
O41 0.0263(18) 0.038(2) 0.0294(18) -0.0074(15) -0.0071(14) 0.0002(15)
C41 0.028(2) 0.030(2) 0.030(2) -0.0014(19) -0.0043(19) -0.010(2)
O42 0.0226(17) 0.0298(18) 0.0290(18) -0.0071(14) -0.0023(14) -0.0033(14)
C42 0.037(3) 0.040(3) 0.028(3) -0.007(2) -0.002(2) -0.009(2)
O51 0.0281(18) 0.0280(17) 0.0316(18) -0.0039(14) -0.0003(14) -0.0041(14)
C51 0.025(2) 0.027(2) 0.035(3) -0.0076(19) -0.0007(19) -0.0103(19)
O52 0.037(2) 0.0326(19) 0.0318(19) -0.0052(15) 0.0049(15) -0.0059(16)
C52 0.042(3) 0.038(3) 0.043(3) -0.010(2) 0.006(3) -0.004(3)

loop_
_atom_type_symbol
_atom_type_description
_atom_type_scat_dispersion_real
_atom_type_scat_dispersion_imag
_atom_type_scat_source
C C 0.0050 0.0020 'International Tables Vol C Tables 4.2.6.8 and 6.1.1.4'
H H 0.0000 0.0000 'International Tables Vol C Tables 4.2.6.8 and 6.1.1.4'
In In -0.4874 1.6336 'International Tables Vol C Tables 4.2.6.8 and 6.1.1.4'
O O 0.0150 0.0080 'International Tables Vol C Tables 4.2.6.8 and 6.1.1.4'
Pt Pt -3.1221 10.1986 'International Tables Vol C Tables 4.2.6.8 and 6.1.1.4'

loop_
_geom_angle_atom_site_label_1
_geom_angle_atom_site_label_2
_geom_angle_atom_site_label_3
_geom_angle
_geom_angle_site_symmetry_1
_geom_angle_site_symmetry_3
O32 Pt1 O22 89.40(16) . .
O32 Pt1 O12 178.07(13) . .
O22 Pt1 O12 89.08(16) . .
O32 Pt1 O42 89.30(16) . .
O22 Pt1 O42 177.55(13) . .
O12 Pt1 O42 92.17(16) . .
O32 Pt1 In1 90.87(11) . .
O22 Pt1 In1 90.79(11) . .
O12 Pt1 In1 90.34(11) . .
O42 Pt1 In1 91.31(11) . .
O31 In1 O11 155.90(14) . .
O31 In1 O51 117.47(14) . .
O11 In1 O51 85.27(14) . .
O31 In1 O21 90.04(15) . .
O11 In1 O21 82.92(15) . .
O51 In1 O21 123.39(14) . .
O31 In1 O41 86.08(15) . .
O11 In1 O41 90.70(15) . .
O51 In1 O41 79.67(14) . .
O21 In1 O41 155.13(14) . .
O31 In1 O52 80.52(14) . .
O11 In1 O52 120.89(14) . .
O51 In1 O52 58.25(14) . .
O21 In1 O52 81.96(14) . .
O41 In1 O52 121.40(15) . .
O31 In1 C51 98.86(15) . .
O11 In1 C51 105.21(15) . .
O51 In1 C51 29.18(15) . .
O21 In1 C51 104.37(15) . .
O41 In1 C51 100.50(15) . .
O52 In1 C51 29.11(16) . .
O31 In1 Pt1 77.69(10) . .
O11 In1 Pt1 78.31(10) . .
O51 In1 Pt1 151.34(10) . .
O21 In1 Pt1 77.94(10) . .
O41 In1 Pt1 77.24(10) . .
O52 In1 Pt1 150.16(10) . .
C51 In1 Pt1 175.93(10) . .
C11 O11 In1 126.0(3) . .
O11 C11 O12 125.3(5) . .
O11 C11 C12 118.0(4) . .
O12 C11 C12 116.7(4) . .
C11 O12 Pt1 119.7(3) . .
C11 C12 H12A 109.5 . .
C11 C12 H12B 109.5 . .
H12A C12 H12B 109.5 . .
C11 C12 H12C 109.5 . .
H12A C12 H12C 109.5 . .
H12B C12 H12C 109.5 . .
C21 O21 In1 125.8(3) . .
O21 C21 O22 125.6(5) . .
O21 C21 C22 119.5(5) . .
O22 C21 C22 114.9(4) . .
C21 O22 Pt1 119.2(3) . .
C21 C22 H22A 109.5 . .
C21 C22 H22B 109.5 . .
H22A C22 H22B 109.5 . .
C21 C22 H22C 109.5 . .
H22A C22 H22C 109.5 . .
H22B C22 H22C 109.5 . .
C31 O31 In1 127.2(3) . .
O31 C31 O32 125.1(5) . .
O31 C31 C32 118.5(5) . .
O32 C31 C32 116.3(5) . .
C31 O32 Pt1 119.0(3) . .
C31 C32 H32A 109.5 . .
C31 C32 H32B 109.5 . .
H32A C32 H32B 109.5 . .
C31 C32 H32C 109.5 . .
H32A C32 H32C 109.5 . .
H32B C32 H32C 109.5 . .
C41 O41 In1 127.3(3) . .
O41 C41 O42 124.9(5) . .
O41 C41 C42 119.7(5) . .
O42 C41 C42 115.4(5) . .
C41 O42 Pt1 119.0(3) . .
C41 C42 H42A 109.5 . .
C41 C42 H42B 109.5 . .
H42A C42 H42B 109.5 . .
C41 C42 H42C 109.5 . .
H42A C42 H42C 109.5 . .
H42B C42 H42C 109.5 . .
C51 O51 In1 93.8(3) . .
O52 C51 O51 118.3(5) . .
O52 C51 C52 122.3(5) . .
O51 C51 C52 119.5(5) . .
O52 C51 In1 61.3(3) . .
O51 C51 In1 57.1(3) . .
C52 C51 In1 175.0(4) . .
C51 O52 In1 89.6(3) . .
C51 C52 H52A 109.5 . .
C51 C52 H52B 109.5 . .
H52A C52 H52B 109.5 . .
C51 C52 H52C 109.5 . .
H52A C52 H52C 109.5 . .
H52B C52 H52C 109.5 . .

loop_
_geom_bond_atom_site_label_1
_geom_bond_atom_site_label_2
_geom_bond_distance
_geom_bond_site_symmetry_2
Pt1 O32 2.012(4) .
Pt1 O22 2.013(4) .
Pt1 O12 2.021(4) .
Pt1 O42 2.030(4) .
Pt1 In1 2.6763(6) .
In1 O31 2.175(3) .
In1 O11 2.178(3) .
In1 O51 2.190(4) .
In1 O21 2.204(4) .
In1 O41 2.208(4) .
In1 O52 2.284(4) .
In1 C51 2.604(5) .
O11 C11 1.265(6) .
C11 O12 1.269(6) .
C11 C12 1.502(6) .
C12 H12A 0.9800 .
C12 H12B 0.9800 .
C12 H12C 0.9800 .
O21 C21 1.244(6) .
C21 O22 1.294(6) .
C21 C22 1.508(7) .
C22 H22A 0.9800 .
C22 H22B 0.9800 .
C22 H22C 0.9800 .
O31 C31 1.251(6) .
C31 O32 1.281(7) .
C31 C32 1.501(7) .
C32 H32A 0.9800 .
C32 H32B 0.9800 .
C32 H32C 0.9800 .
O41 C41 1.254(7) .
C41 O42 1.274(7) .
C41 C42 1.489(7) .
C42 H42A 0.9800 .
C42 H42B 0.9800 .
C42 H42C 0.9800 .
O51 C51 1.272(7) .
C51 O52 1.267(7) .
C51 C52 1.490(8) .
C52 H52A 0.9800 .
C52 H52B 0.9800 .
C52 H52C 0.9800 .

loop_
_geom_torsion_atom_site_label_1
_geom_torsion_atom_site_label_2
_geom_torsion_atom_site_label_3
_geom_torsion_atom_site_label_4
_geom_torsion
_geom_torsion_site_symmetry_1
_geom_torsion_site_symmetry_2
_geom_torsion_site_symmetry_3
_geom_torsion_site_symmetry_4
In1 O11 C11 O12 -7.7(8) . . . .
In1 O11 C11 C12 171.9(3) . . . .
O11 C11 O12 Pt1 4.9(7) . . . .
C12 C11 O12 Pt1 -174.7(3) . . . .
In1 O21 C21 O22 -5.9(7) . . . .
In1 O21 C21 C22 174.4(3) . . . .
O21 C21 O22 Pt1 -2.0(7) . . . .
C22 C21 O22 Pt1 177.7(3) . . . .
In1 O31 C31 O32 0.6(8) . . . .
In1 O31 C31 C32 179.2(4) . . . .
O31 C31 O32 Pt1 -3.7(7) . . . .
C32 C31 O32 Pt1 177.7(4) . . . .
In1 O41 C41 O42 0.8(8) . . . .
In1 O41 C41 C42 179.7(4) . . . .
O41 C41 O42 Pt1 -4.7(7) . . . .
C42 C41 O42 Pt1 176.4(3) . . . .
In1 O51 C51 O52 -4.2(5) . . . .
In1 O51 C51 C52 175.8(4) . . . .
O51 C51 O52 In1 4.0(5) . . . .
C52 C51 O52 In1 -176.0(5) . . . .
